data_7051521
loop_
_publ_author_name
'Christoph Janiak'
'Anne-Christine Chamayou'
'Thomas Dorn'

_publ_section_title
;
Hydrophilic interior between hydrophobic regions in
inverse bilayer structures of cation-1,1'-binaphthalene-2,2'-diyl
phosphate salts
;
_journal_name_full 'New Journal of Chemistry'
_journal_paper_doi 10.1039/b510617f
_journal_year 2006
_chemical_formula_sum 'C43.5 H54.5 Cu N4 O14 P2'
_chemical_formula_weight 982.89
_space_group_IT_number 14
_symmetry_cell_setting monoclinic
_symmetry_space_group_name_Hall '-P 2ybc'
_symmetry_space_group_name_H-M 'P 1 21/c 1'
_cell_angle_alpha 90.00
_cell_angle_beta 97.654(2)
_cell_angle_gamma 90.00
_cell_formula_units_Z 2
_cell_length_a 20.867(2)
_cell_length_b 9.1006(11)
_cell_length_c 12.2266(14)
_cell_measurement_temperature 203(2)
_cell_volume 2301.2(5)
_diffrn_ambient_temperature 203(2)
_exptl_crystal_density_diffrn 1.419
_cod_depositor_comments
;
The following automatic conversions were performed:
'_symmetry_cell_setting' value 'Monoclinic' changed to 'monoclinic'
according to '/home/saulius/struct/CIF-dictionaries/cif_core.dic'
dictionary named 'cif_core.dic' version 2.4.1 from 2010-06-29.

Automatic conversion script
Id: cif_fix_enum 1527 2010-12-29 10:47:43Z saulius 
;
_cod_original_sg_symbol_H-M 'P 21/c'
_cod_original_formula_sum 'C43.50 H54.50 Cu N4 O14 P2'
_cod_database_code 7051521

loop_
_symmetry_equiv_pos_as_xyz
'x, y, z'
'-x, y+1/2, -z+1/2'
'-x, -y, -z'
'x, -y-1/2, z-1/2'

loop_
_atom_site_label
_atom_site_type_symbol
_atom_site_fract_x
_atom_site_fract_y
_atom_site_fract_z
_atom_site_U_iso_or_equiv
_atom_site_adp_type
_atom_site_occupancy
_atom_site_symmetry_multiplicity
_atom_site_calc_flag
_atom_site_refinement_flags
_atom_site_disorder_assembly
_atom_site_disorder_group
Cu Cu 0.5000 0.5000 1.0000 0.0358(3) Uani 1 2 d S . .
N1 N 0.5150(2) 0.5601(5) 0.8461(4) 0.0380(12) Uani 1 1 d . . .
H1A H 0.5420 0.6377 0.8502 0.057 Uiso 1 1 calc R . .
H1B H 0.4771 0.5846 0.8064 0.057 Uiso 1 1 calc R . .
H1C H 0.5328 0.4846 0.8132 0.057 Uiso 1 1 calc R . .
N2 N 0.5837(2) 0.3777(6) 1.0134(4) 0.0468(14) Uani 1 1 d . . .
H2A H 0.6172 0.4365 1.0038 0.070 Uiso 1 1 calc R . .
H2B H 0.5797 0.3070 0.9615 0.070 Uiso 1 1 calc R . .
H2C H 0.5907 0.3363 1.0808 0.070 Uiso 1 1 calc R . .
O5 O 0.4362(2) 0.2869(5) 0.9255(4) 0.0576(13) Uani 1 1 d . . .
H5A H 0.4240 0.2928 0.8582 0.086 Uiso 1 1 calc R . .
C21 C 0.4529(4) 0.1447(10) 0.9524(7) 0.047(3) Uani 0.749(14) 1 d P . .
H21A H 0.4901 0.1168 0.9172 0.071 Uiso 0.749(14) 1 calc PR . .
H21B H 0.4169 0.0803 0.9272 0.071 Uiso 0.749(14) 1 calc PR . .
H21C H 0.4635 0.1361 1.0318 0.071 Uiso 0.749(14) 1 calc PR . .
P P 0.35399(6) 0.44422(16) 0.67325(12) 0.0262(3) Uani 1 1 d . . .
O1 O 0.30160(15) 0.4193(4) 0.5656(3) 0.0248(8) Uani 1 1 d . . .
O2 O 0.30868(14) 0.4959(4) 0.7634(2) 0.0241(8) Uani 1 1 d . . .
O3 O 0.38182(16) 0.2969(4) 0.7017(3) 0.0308(9) Uani 1 1 d . . .
O4 O 0.39723(16) 0.5708(4) 0.6598(3) 0.0333(9) Uani 1 1 d . . .
C1 C 0.2583(2) 0.5349(5) 0.5357(4) 0.0204(11) Uani 1 1 d . . .
C2 C 0.2670(3) 0.6181(6) 0.4436(4) 0.0286(13) Uani 1 1 d . . .
H2 H 0.3011 0.5962 0.4031 0.034 Uiso 1 1 calc R . .
C3 C 0.2262(2) 0.7311(6) 0.4124(4) 0.0289(13) Uani 1 1 d . . .
H3 H 0.2313 0.7857 0.3488 0.035 Uiso 1 1 calc R . .
C4 C 0.1758(2) 0.7677(6) 0.4751(4) 0.0265(12) Uani 1 1 d . . .
C5 C 0.1368(3) 0.8947(6) 0.4511(4) 0.0318(13) Uani 1 1 d . . .
H5 H 0.1416 0.9503 0.3879 0.038 Uiso 1 1 calc R . .
C6 C 0.0931(2) 0.9376(6) 0.5169(4) 0.0319(13) Uani 1 1 d . . .
H6 H 0.0683 1.0228 0.4997 0.038 Uiso 1 1 calc R . .
C7 C 0.0846(2) 0.8544(6) 0.6113(4) 0.0302(13) Uani 1 1 d . . .
H7 H 0.0545 0.8849 0.6574 0.036 Uiso 1 1 calc R . .
C8 C 0.1200(2) 0.7300(6) 0.6360(4) 0.0257(12) Uani 1 1 d . . .
H8 H 0.1132 0.6746 0.6984 0.031 Uiso 1 1 calc R . .
C9 C 0.1671(2) 0.6822(5) 0.5689(4) 0.0219(11) Uani 1 1 d . . .
C10 C 0.2074(2) 0.5556(5) 0.5966(4) 0.0202(11) Uani 1 1 d . . .
C11 C 0.2504(2) 0.4229(6) 0.7674(4) 0.0223(11) Uani 1 1 d . . .
C12 C 0.2463(3) 0.3261(6) 0.8551(4) 0.0284(13) Uani 1 1 d . . .
H12 H 0.2824 0.3103 0.9086 0.034 Uiso 1 1 calc R . .
C13 C 0.1894(3) 0.2546(6) 0.8622(4) 0.0308(13) Uani 1 1 d . . .
H13 H 0.1864 0.1912 0.9220 0.037 Uiso 1 1 calc R . .
C14 C 0.1351(3) 0.2741(6) 0.7816(4) 0.0268(12) Uani 1 1 d . . .
C15 C 0.0770(3) 0.1976(6) 0.7859(5) 0.0345(14) Uani 1 1 d . . .
H15 H 0.0737 0.1335 0.8453 0.041 Uiso 1 1 calc R . .
C16 C 0.0252(3) 0.2139(6) 0.7063(5) 0.0383(15) Uani 1 1 d . . .
H16 H -0.0131 0.1613 0.7107 0.046 Uiso 1 1 calc R . .
C17 C 0.0297(3) 0.3098(6) 0.6178(5) 0.0333(14) Uani 1 1 d . . .
H17 H -0.0059 0.3206 0.5626 0.040 Uiso 1 1 calc R . .
C18 C 0.0848(2) 0.3875(6) 0.6108(4) 0.0270(12) Uani 1 1 d . . .
H18 H 0.0865 0.4514 0.5508 0.032 Uiso 1 1 calc R . .
C19 C 0.1397(2) 0.3738(5) 0.6922(4) 0.0208(11) Uani 1 1 d . . .
C20 C 0.1986(2) 0.4526(5) 0.6879(4) 0.0204(11) Uani 1 1 d . . .
O6 O 0.4043(2) 0.8263(5) 0.7748(4) 0.0551(13) Uani 1 1 d D . .
H6A H 0.374(3) 0.895(7) 0.741(6) 0.083 Uiso 1 1 d D . .
H6B H 0.4106 0.7383 0.7419 0.083 Uiso 1 1 d . . .
O7 O 0.3257(2) 0.0357(5) 0.6739(7) 0.137(3) Uani 1 1 d . . .
H7A H 0.3364 0.1185 0.6983 0.206 Uiso 1 1 calc R . .
C22 C 0.2609(3) 0.0286(8) 0.6515(5) 0.0556(19) Uani 1 1 d . . .
H22A H 0.2432 0.1272 0.6452 0.083 Uiso 1 1 calc R . .
H22B H 0.2437 -0.0232 0.7105 0.083 Uiso 1 1 calc R . .
H22C H 0.2491 -0.0234 0.5825 0.083 Uiso 1 1 calc R . .

loop_
_atom_site_aniso_label
_atom_site_aniso_U_11
_atom_site_aniso_U_22
_atom_site_aniso_U_33
_atom_site_aniso_U_23
_atom_site_aniso_U_13
_atom_site_aniso_U_12
Cu 0.0290(5) 0.0476(7) 0.0295(6) 0.0064(5) -0.0005(4) -0.0002(5)
N1 0.032(3) 0.044(3) 0.037(3) 0.007(2) -0.002(2) 0.001(2)
N2 0.046(3) 0.061(4) 0.033(3) 0.002(3) 0.005(2) -0.002(3)
O5 0.072(3) 0.049(3) 0.046(3) 0.001(2) -0.013(2) -0.007(2)
C21 0.059(7) 0.044(7) 0.039(6) 0.001(5) 0.008(5) -0.008(5)
P 0.0211(7) 0.0271(8) 0.0294(8) -0.0026(6) 0.0002(6) 0.0026(6)
O1 0.0206(18) 0.029(2) 0.0238(19) -0.0035(16) -0.0012(15) 0.0051(16)
O2 0.0183(17) 0.030(2) 0.0239(18) -0.0052(16) 0.0014(14) 0.0009(16)
O3 0.026(2) 0.026(2) 0.038(2) 0.0010(17) -0.0023(17) 0.0085(17)
O4 0.0214(19) 0.031(2) 0.048(2) -0.0020(18) 0.0065(17) -0.0075(17)
C1 0.017(2) 0.023(3) 0.021(3) -0.002(2) -0.001(2) -0.003(2)
C2 0.029(3) 0.034(3) 0.025(3) -0.003(3) 0.013(2) -0.001(3)
C3 0.031(3) 0.031(3) 0.025(3) 0.009(2) 0.003(2) -0.005(3)
C4 0.026(3) 0.027(3) 0.024(3) 0.003(2) -0.002(2) -0.002(2)
C5 0.036(3) 0.023(3) 0.034(3) 0.009(3) -0.004(3) -0.002(3)
C6 0.031(3) 0.022(3) 0.041(3) 0.005(3) -0.003(3) 0.007(3)
C7 0.028(3) 0.024(3) 0.038(3) -0.003(3) 0.005(3) 0.004(2)
C8 0.022(3) 0.028(3) 0.027(3) 0.004(2) 0.003(2) 0.003(2)
C9 0.021(3) 0.025(3) 0.019(3) -0.001(2) 0.001(2) -0.004(2)
C10 0.024(3) 0.020(3) 0.015(2) -0.005(2) -0.002(2) -0.004(2)
C11 0.023(3) 0.028(3) 0.017(3) -0.004(2) 0.005(2) 0.002(2)
C12 0.032(3) 0.031(3) 0.022(3) 0.002(2) 0.001(2) 0.006(3)
C13 0.038(3) 0.028(3) 0.027(3) 0.009(2) 0.006(3) 0.002(3)
C14 0.035(3) 0.023(3) 0.025(3) 0.000(2) 0.012(2) 0.004(2)
C15 0.047(4) 0.028(3) 0.032(3) 0.003(3) 0.019(3) -0.006(3)
C16 0.032(3) 0.037(4) 0.049(4) -0.008(3) 0.016(3) -0.013(3)
C17 0.029(3) 0.035(3) 0.036(3) -0.008(3) 0.004(3) -0.003(3)
C18 0.028(3) 0.025(3) 0.026(3) -0.005(2) -0.001(2) -0.001(2)
C19 0.020(3) 0.020(3) 0.023(3) -0.007(2) 0.004(2) -0.002(2)
C20 0.027(3) 0.020(3) 0.014(2) 0.001(2) 0.002(2) 0.005(2)
O6 0.076(4) 0.037(3) 0.052(3) -0.001(2) 0.006(2) 0.000(2)
O7 0.037(3) 0.032(3) 0.332(10) -0.008(4) -0.012(4) 0.000(2)
C22 0.053(4) 0.063(5) 0.048(4) -0.010(4) -0.006(3) -0.016(4)

loop_
_geom_bond_atom_site_label_1
_geom_bond_atom_site_label_2
_geom_bond_distance
_geom_bond_site_symmetry_2
_geom_bond_publ_flag
Cu N1 2.024(4) 3_667 ?
Cu N1 2.024(4) . ?
Cu N2 2.059(5) 3_667 ?
Cu N2 2.059(5) . ?
N1 H1A 0.9000 . ?
N1 H1B 0.9000 . ?
N1 H1C 0.9000 . ?
N2 H2A 0.9000 . ?
N2 H2B 0.9000 . ?
N2 H2C 0.9000 . ?
O5 C21 1.369(9) . ?
O5 H5A 0.8300 . ?
C21 H21A 0.9700 . ?
C21 H21B 0.9700 . ?
C21 H21C 0.9700 . ?
P O3 1.484(4) . ?
P O4 1.486(4) . ?
P O1 1.611(3) . ?
P O2 1.615(3) . ?
O1 C1 1.404(5) . ?
O2 C11 1.392(6) . ?
C1 C10 1.388(6) . ?
C1 C2 1.388(7) . ?
C2 C3 1.358(7) . ?
C2 H2 0.9400 . ?
C3 C4 1.422(7) . ?
C3 H3 0.9400 . ?
C4 C9 1.418(7) . ?
C4 C5 1.421(7) . ?
C5 C6 1.353(7) . ?
C5 H5 0.9400 . ?
C6 C7 1.411(7) . ?
C6 H6 0.9400 . ?
C7 C8 1.363(7) . ?
C7 H7 0.9400 . ?
C8 C9 1.430(7) . ?
C8 H8 0.9400 . ?
C9 C10 1.439(7) . ?
C10 C20 1.488(6) . ?
C11 C20 1.380(6) . ?
C11 C12 1.399(7) . ?
C12 C13 1.366(7) . ?
C12 H12 0.9400 . ?
C13 C14 1.412(7) . ?
C13 H13 0.9400 . ?
C14 C15 1.405(7) . ?
C14 C19 1.433(7) . ?
C15 C16 1.362(8) . ?
C15 H15 0.9400 . ?
C16 C17 1.403(8) . ?
C16 H16 0.9400 . ?
C17 C18 1.363(7) . ?
C17 H17 0.9400 . ?
C18 C19 1.420(7) . ?
C18 H18 0.9400 . ?
C19 C20 1.430(7) . ?
O6 H6A 0.95(6) . ?
O6 H6B 0.9138 . ?
O7 C22 1.345(7) . ?
O7 H7A 0.8300 . ?
C22 H22A 0.9700 . ?
C22 H22B 0.9700 . ?
C22 H22C 0.9700 . ?
